data_4301271
loop_
_publ_author_name
'Mark Nieuwenhuyzen'
'Kenneth R. Seddon'
'Francesc Teixidor'
'Alberto V. Puga'
'Clara Vi\~nas'

_publ_section_title
;
Ionic Liquids Containing Boron Cluster Anions
;
_journal_name_full 'Inorganic Chemistry'
_journal_page_first 889
_journal_page_last 901
_journal_paper_doi 10.1021/ic801448w
_journal_volume 48
_journal_year 2009
_chemical_formula_sum 'C10 H33 B18 Co N2'
_chemical_formula_weight 434.89
_chemical_name_systematic
; 
 ? 
;
_space_group_IT_number 4
_symmetry_cell_setting monoclinic
_symmetry_space_group_name_Hall 'P 2yb'
_symmetry_space_group_name_H-M 'P 1 21 1'
_atom_sites_solution_hydrogens geom
_atom_sites_solution_primary direct
_atom_sites_solution_secondary difmap
_audit_creation_method SHELXL-97
_cell_angle_alpha 90.00
_cell_angle_beta 96.8740(10)
_cell_angle_gamma 90.00
_cell_formula_units_Z 4
_cell_length_a 10.5411(10)
_cell_length_b 20.8825(18)
_cell_length_c 10.6300(10)
_cell_measurement_reflns_used 7787
_cell_measurement_temperature 173(2)
_cell_measurement_theta_max 28.24
_cell_measurement_theta_min 2.16
_cell_volume 2323.1(4)
_computing_cell_refinement 'Bruker SMART'
_computing_data_collection 'Bruker SMART'
_computing_data_reduction 'Bruker SAINT'
_computing_molecular_graphics 'Bruker SHELXTL'
_computing_publication_material 'Bruker SHELXTL'
_computing_structure_refinement 'SHELXL-97 (Sheldrick, 1997)'
_computing_structure_solution 'SHELXS-97 (Sheldrick, 1990)'
_diffrn_ambient_temperature 173(2)
_diffrn_measured_fraction_theta_full 0.971
_diffrn_measured_fraction_theta_max 0.971
_diffrn_measurement_device_type 'CCD area detector'
_diffrn_measurement_method 'phi and omega scans'
_diffrn_radiation_monochromator graphite
_diffrn_radiation_source 'fine-focus sealed tube'
_diffrn_radiation_type MoK\a
_diffrn_radiation_wavelength 0.71073
_diffrn_reflns_av_R_equivalents 0.0669
_diffrn_reflns_av_sigmaI/netI 0.0707
_diffrn_reflns_limit_h_max 8
_diffrn_reflns_limit_h_min -14
_diffrn_reflns_limit_k_max 26
_diffrn_reflns_limit_k_min -27
_diffrn_reflns_limit_l_max 13
_diffrn_reflns_limit_l_min -14
_diffrn_reflns_number 16363
_diffrn_reflns_theta_full 28.32
_diffrn_reflns_theta_max 28.32
_diffrn_reflns_theta_min 1.93
_exptl_absorpt_coefficient_mu 0.741
_exptl_absorpt_correction_type none
_exptl_crystal_colour Orange
_exptl_crystal_density_diffrn 1.243
_exptl_crystal_density_meas ?
_exptl_crystal_density_method 'not measured'
_exptl_crystal_description Cube
_exptl_crystal_F_000 896
_exptl_crystal_size_max 0.52
_exptl_crystal_size_mid 0.36
_exptl_crystal_size_min 0.18
_refine_diff_density_max 0.567
_refine_diff_density_min -0.343
_refine_diff_density_rms 0.064
_refine_ls_abs_structure_details 'Flack H D (1983), Acta Cryst. A39, 876-881'
_refine_ls_abs_structure_Flack -0.013(12)
_refine_ls_extinction_method none
_refine_ls_goodness_of_fit_ref 0.998
_refine_ls_hydrogen_treatment geom
_refine_ls_matrix_type full
_refine_ls_number_parameters 560
_refine_ls_number_reflns 10674
_refine_ls_number_restraints 1
_refine_ls_restrained_S_all 0.998
_refine_ls_R_factor_all 0.0539
_refine_ls_R_factor_gt 0.0448
_refine_ls_shift/su_max 0.000
_refine_ls_shift/su_mean 0.000
_refine_ls_structure_factor_coef Fsqd
_refine_ls_weighting_details 'calc w=1/[\s^2^(Fo^2^)+(0.0676P)^2^+0.0000P] where P=(Fo^2^+2Fc^2^)/3'
_refine_ls_weighting_scheme calc
_refine_ls_wR_factor_gt 0.1104
_refine_ls_wR_factor_ref 0.1140
_reflns_number_gt 9087
_reflns_number_total 10674
_reflns_threshold_expression >2sigma(I)
_cod_data_source_file ic801448w_si_001_2.cif
_cod_data_source_block krs5monom
_cod_depositor_comments
;
The following automatic conversions were performed:
'_symmetry_cell_setting' value 'Monoclinic' changed to 'monoclinic'
according to '/home/saulius/struct/CIF-dictionaries/cif_core.dic'
dictionary named 'cif_core.dic' version 2.4.1 from 2010-06-29.

Automatic conversion script
Id: cif_fix_enum 1527 2010-12-29 10:47:43Z saulius 

The following automatic conversions were performed:

'_exptl_crystal_density_meas' value 'none' was changed to '?' - the
value is perceived as not measured.

Automatic conversion script
Id: cif_fix_values 3008 2015-01-20 13:52:24Z robertas 
;
_cod_original_sg_symbol_H-M 'P 21'
_cod_database_code 4301271

loop_
_symmetry_equiv_pos_as_xyz
'x, y, z'
'-x, y+1/2, -z'

loop_
_atom_site_label
_atom_site_type_symbol
_atom_site_fract_x
_atom_site_fract_y
_atom_site_fract_z
_atom_site_U_iso_or_equiv
_atom_site_adp_type
_atom_site_occupancy
_atom_site_symmetry_multiplicity
_atom_site_calc_flag
_atom_site_refinement_flags
_atom_site_disorder_assembly
_atom_site_disorder_group
Co1 Co 0.24848(4) 0.804248(18) 0.17107(4) 0.01834(10) Uani 1 1 d . . .
B1A B 0.2084(4) 0.83741(19) 0.4689(4) 0.0299(9) Uani 1 1 d . . .
H1A H 0.1419 0.8455 0.5117 0.036 Uiso 1 1 d R . .
B2A B 0.4496(4) 0.87627(19) 0.3947(4) 0.0326(9) Uani 1 1 d . . .
H2A H 0.5392 0.9077 0.3881 0.039 Uiso 1 1 d R . .
B3A B 0.3060(4) 0.82705(17) -0.0049(3) 0.0244(8) Uani 1 1 d . . .
H3A H 0.3942 0.8530 0.0126 0.029 Uiso 1 1 d R . .
B4A B 0.0456(4) 0.73058(19) -0.0451(4) 0.0272(8) Uani 1 1 d . . .
H4A H -0.0342 0.7011 -0.0532 0.033 Uiso 1 1 d R . .
B5A B 0.4582(4) 0.7935(2) 0.4308(4) 0.0351(10) Uani 1 1 d . . .
H5A H 0.5426 0.7625 0.4685 0.042 Uiso 1 1 d R . .
B6A B 0.1183(4) 0.75903(19) -0.1773(4) 0.0274(8) Uani 1 1 d . . .
H6A H 0.0775 0.7442 -0.2665 0.033 Uiso 1 1 d R . .
B7A B 0.1978(4) 0.70223(18) -0.0722(4) 0.0276(8) Uani 1 1 d . . .
H7A H 0.2192 0.6560 -0.0807 0.033 Uiso 1 1 d R . .
C8A C 0.3009(3) 0.74765(15) 0.0293(3) 0.0231(7) Uani 1 1 d . . .
H8A H 0.3690 0.7197 0.0596 0.028 Uiso 1 1 d R . .
C9A C 0.1674(3) 0.72729(15) 0.0759(3) 0.0240(7) Uani 1 1 d . . .
H9A H 0.1590 0.6917 0.1202 0.029 Uiso 1 1 d R . .
C10A C 0.2030(3) 0.78396(15) 0.3472(3) 0.0239(7) Uani 1 1 d . . .
H10A H 0.1318 0.7528 0.3424 0.029 Uiso 1 1 d R . .
B11A B 0.3303(4) 0.88820(18) 0.2583(4) 0.0247(8) Uani 1 1 d . . .
H11A H 0.3404 0.9276 0.1948 0.030 Uiso 1 1 d R . .
B12A B 0.1786(4) 0.86271(18) 0.3061(4) 0.0261(8) Uani 1 1 d . . .
H12A H 0.0850 0.8863 0.2834 0.031 Uiso 1 1 d R . .
B13A B 0.0360(4) 0.8132(2) -0.0852(4) 0.0290(8) Uani 1 1 d . . .
H13A H -0.0410 0.8444 -0.1287 0.035 Uiso 1 1 d R . .
B14A B 0.1847(4) 0.83499(18) -0.1351(4) 0.0270(8) Uani 1 1 d . . .
H14A H 0.1920 0.8684 -0.2017 0.032 Uiso 1 1 d R . .
B15A B 0.2945(4) 0.90300(19) 0.4159(4) 0.0315(9) Uani 1 1 d . . .
H15A H 0.2744 0.9494 0.4453 0.038 Uiso 1 1 d R . .
B16A B 0.3113(4) 0.7694(2) 0.4805(4) 0.0317(9) Uani 1 1 d . . .
H16A H 0.2990 0.7289 0.5238 0.038 Uiso 1 1 d R . .
B17A B 0.2833(4) 0.76726(18) -0.1260(4) 0.0275(8) Uani 1 1 d . . .
H17A H 0.3408 0.7594 -0.1801 0.033 Uiso 1 1 d R . .
B18A B 0.3738(5) 0.8467(2) 0.5234(4) 0.0349(9) Uani 1 1 d . . .
H18A H 0.4122 0.8518 0.6088 0.042 Uiso 1 1 d R . .
B19A B 0.1495(4) 0.85707(18) 0.0203(4) 0.0260(8) Uani 1 1 d . . .
H19A H 0.1413 0.9063 0.0373 0.031 Uiso 1 1 d R . .
C20A C 0.3443(3) 0.75958(16) 0.3263(3) 0.0259(7) Uani 1 1 d . . .
H20A H 0.3528 0.7170 0.3187 0.031 Uiso 1 1 d R . .
B21A B 0.0658(3) 0.79019(17) 0.0765(3) 0.0241(8) Uani 1 1 d . . .
H21A H -0.0081 0.7961 0.1438 0.029 Uiso 1 1 d R . .
B22A B 0.4315(4) 0.81872(17) 0.2680(4) 0.0266(8) Uani 1 1 d . . .
H22A H 0.5048 0.8056 0.2231 0.032 Uiso 1 1 d R . .
N1B N 0.6970(3) 0.86509(17) 1.0205(3) 0.0430(8) Uani 1 1 d . . .
C1B C 0.8081(4) 0.8154(3) 1.3382(5) 0.0745(18) Uani 1 1 d . . .
H1BA H 0.8315 0.7712 1.3208 0.112 Uiso 1 1 calc R . .
H1BB H 0.7391 0.8154 1.3924 0.112 Uiso 1 1 calc R . .
H1BC H 0.8826 0.8379 1.3813 0.112 Uiso 1 1 calc R . .
C2B C 0.7338(4) 0.82120(19) 1.1032(5) 0.0439(10) Uani 1 1 d . . .
H2BA H 0.7383 0.7767 1.0855 0.053 Uiso 1 1 calc R . .
N3B N 0.7645(3) 0.84809(19) 1.2181(4) 0.0479(9) Uani 1 1 d . . .
C4B C 0.7420(4) 0.9124(2) 1.2030(5) 0.0542(12) Uani 1 1 d . . .
H4BA H 0.7533 0.9438 1.2679 0.065 Uiso 1 1 calc R . .
C5B C 0.7018(5) 0.9229(2) 1.0816(5) 0.0546(11) Uani 1 1 d . . .
H5BA H 0.6801 0.9633 1.0439 0.066 Uiso 1 1 calc R . .
C6B C 0.6548(4) 0.8567(2) 0.8850(4) 0.0499(11) Uani 1 1 d . . .
H6BA H 0.5670 0.8737 0.8658 0.060 Uiso 1 1 calc R . .
H6BB H 0.7112 0.8818 0.8356 0.060 Uiso 1 1 calc R . .
C7B C 0.6562(5) 0.7896(2) 0.8453(6) 0.0754(17) Uani 1 1 d . . .
H7BA H 0.6280 0.7866 0.7542 0.113 Uiso 1 1 calc R . .
H7BB H 0.5984 0.7647 0.8920 0.113 Uiso 1 1 calc R . .
H7BC H 0.7431 0.7726 0.8630 0.113 Uiso 1 1 calc R . .
N1A N 0.6392(5) 0.5938(2) 0.6809(4) 0.0665(13) Uani 1 1 d . . .
C1A C 0.9628(6) 0.5667(3) 0.8026(4) 0.0733(17) Uani 1 1 d . . .
H1AA H 0.9536 0.5222 0.8297 0.110 Uiso 1 1 calc R . .
H1AB H 0.9985 0.5926 0.8752 0.110 Uiso 1 1 calc R . .
H1AC H 1.0202 0.5683 0.7366 0.110 Uiso 1 1 calc R . .
C2A C 0.7329(5) 0.5589(2) 0.7363(4) 0.0556(13) Uani 1 1 d . . .
H2AA H 0.7250 0.5155 0.7612 0.067 Uiso 1 1 calc R . .
N3A N 0.8385(4) 0.59181(17) 0.7526(3) 0.0513(11) Uani 1 1 d . . .
C4A C 0.8136(7) 0.6520(2) 0.7037(4) 0.0678(17) Uani 1 1 d . . .
H4AA H 0.8723 0.6864 0.7009 0.081 Uiso 1 1 calc R . .
C5A C 0.6865(8) 0.6520(3) 0.6602(4) 0.0792(19) Uani 1 1 d . . .
H5AA H 0.6395 0.6871 0.6218 0.095 Uiso 1 1 calc R . .
C6A C 0.5064(6) 0.5674(4) 0.6460(5) 0.094(2) Uani 1 1 d . . .
H6AA H 0.4771 0.5783 0.5566 0.112 Uiso 1 1 calc R . .
H6AB H 0.5093 0.5201 0.6531 0.112 Uiso 1 1 calc R . .
C7A C 0.4197(6) 0.5908(4) 0.7214(7) 0.119(3) Uani 1 1 d . . .
H7AA H 0.3355 0.5719 0.6951 0.178 Uiso 1 1 calc R . .
H7AB H 0.4143 0.6374 0.7128 0.178 Uiso 1 1 calc R . .
H7AC H 0.4474 0.5796 0.8100 0.178 Uiso 1 1 calc R . .
Co2 Co 0.15059(4) 1.055705(17) 0.73756(4) 0.01646(9) Uani 1 1 d . . .
B1B B 0.0617(3) 1.0538(2) 0.5515(3) 0.0246(7) Uani 1 1 d . . .
H1B H 0.1169 1.0583 0.4723 0.030 Uiso 1 1 d R . .
B2B B 0.2431(3) 1.0550(2) 0.9223(3) 0.0242(7) Uani 1 1 d . . .
H2B H 0.1845 1.0272 0.9912 0.029 Uiso 1 1 d R . .
B3B B -0.0899(4) 0.95478(18) 0.6511(4) 0.0252(8) Uani 1 1 d . . .
H3B H -0.0981 0.9053 0.6644 0.030 Uiso 1 1 d R . .
B4B B 0.4090(4) 1.0317(2) 0.9453(4) 0.0332(9) Uani 1 1 d . . .
H4B H 0.4087 0.9998 1.0416 0.040 Uiso 1 1 d R . .
B5B B 0.4501(4) 1.0988(2) 0.7204(4) 0.0296(9) Uani 1 1 d . . .
H5B H 0.5204 1.1107 0.6459 0.036 Uiso 1 1 d R . .
B6B B 0.2858(4) 1.12247(18) 0.6955(4) 0.0249(8) Uani 1 1 d . . .
H6B H 0.2689 1.1513 0.6230 0.030 Uiso 1 1 d R . .
B7B B -0.0014(4) 1.11323(18) 0.6518(4) 0.0243(8) Uani 1 1 d . . .
H7B H 0.0200 1.1621 0.6449 0.029 Uiso 1 1 d R . .
C8B C 0.0085(3) 0.99307(14) 0.7684(3) 0.0202(6) Uani 1 1 d . . .
H8B H 0.0327 0.9605 0.8333 0.024 Uiso 1 1 d R . .
C9B C 0.0592(3) 0.98405(15) 0.6319(3) 0.0223(7) Uani 1 1 d . . .
H9B H 0.1074 0.9489 0.6200 0.027 Uiso 1 1 d R . .
C10B C 0.3064(3) 1.00666(15) 0.8182(3) 0.0242(7) Uani 1 1 d . . .
H10B H 0.3064 0.9668 0.8030 0.029 Uiso 1 1 d R . .
C11B C 0.3309(3) 1.04447(16) 0.6910(3) 0.0258(7) Uani 1 1 d . . .
H11B H 0.3280 1.0263 0.6049 0.031 Uiso 1 1 d R . .
B12B B -0.1019(4) 1.07606(19) 0.5223(4) 0.0292(9) Uani 1 1 d . . .
H12B H -0.1392 1.1080 0.4474 0.035 Uiso 1 1 d R . .
B13B B -0.1950(4) 1.01492(19) 0.5853(4) 0.0308(9) Uani 1 1 d . . .
H13B H -0.2954 1.0018 0.5523 0.037 Uiso 1 1 d R . .
B14B B -0.0291(3) 1.07125(16) 0.7930(3) 0.0225(8) Uani 1 1 d . . .
H14B H -0.0236 1.0799 0.8748 0.027 Uiso 1 1 d R . .
B15B B 0.4993(4) 1.09299(19) 0.8860(4) 0.0325(9) Uani 1 1 d . . .
H15B H 0.5953 1.1027 0.9230 0.039 Uiso 1 1 d R . .
B16B B 0.4629(4) 1.0233(2) 0.7969(5) 0.0365(10) Uani 1 1 d . . .
H16B H 0.5190 0.9878 0.7560 0.044 Uiso 1 1 d R . .
B17B B 0.3913(4) 1.15398(19) 0.8245(4) 0.0275(8) Uani 1 1 d . . .
H17B H 0.4058 1.2012 0.8132 0.033 Uiso 1 1 d R . .
B18B B -0.1577(4) 1.08682(19) 0.6728(4) 0.0292(8) Uani 1 1 d . . .
H18B H -0.2393 1.1224 0.6865 0.035 Uiso 1 1 d R . .
B19B B 0.2311(4) 1.13223(18) 0.8495(3) 0.0225(7) Uani 1 1 d . . .
H19B H 0.1619 1.1602 0.8609 0.027 Uiso 1 1 d R . .
B20B B -0.1497(4) 1.0113(2) 0.7502(4) 0.0291(8) Uani 1 1 d . . .
H20B H -0.2150 0.9960 0.8074 0.035 Uiso 1 1 d R . .
B21B B -0.0596(4) 0.99423(19) 0.5119(4) 0.0283(8) Uani 1 1 d . . .
H21B H -0.0451 0.9656 0.4391 0.034 Uiso 1 1 d R . .
B22B B 0.3652(4) 1.1124(2) 0.9644(4) 0.0302(9) Uani 1 1 d . . .
H22B H 0.3564 1.1402 1.0429 0.036 Uiso 1 1 d R . .

loop_
_atom_site_aniso_label
_atom_site_aniso_U_11
_atom_site_aniso_U_22
_atom_site_aniso_U_33
_atom_site_aniso_U_23
_atom_site_aniso_U_13
_atom_site_aniso_U_12
Co1 0.01776(19) 0.01587(19) 0.02180(19) 0.00001(16) 0.00407(15) 0.00086(16)
B1A 0.034(2) 0.033(2) 0.0242(19) -0.0018(16) 0.0107(17) -0.0008(17)
B2A 0.039(2) 0.027(2) 0.032(2) -0.0084(16) 0.0049(18) -0.0081(17)
B3A 0.0264(19) 0.0188(16) 0.0295(19) -0.0044(14) 0.0098(16) -0.0043(14)
B4A 0.0248(19) 0.031(2) 0.0254(19) 0.0030(15) -0.0008(15) -0.0086(16)
B5A 0.032(2) 0.036(3) 0.035(2) -0.0057(18) -0.0063(17) -0.0026(18)
B6A 0.027(2) 0.030(2) 0.0249(19) 0.0006(15) 0.0013(16) -0.0025(16)
B7A 0.034(2) 0.0202(18) 0.0277(19) -0.0060(15) 0.0009(16) -0.0018(15)
C8A 0.0208(16) 0.0192(15) 0.0287(17) -0.0057(13) 0.0002(13) 0.0029(12)
C9A 0.0272(18) 0.0194(15) 0.0248(16) 0.0032(13) 0.0003(14) -0.0042(13)
C10A 0.0209(16) 0.0268(17) 0.0239(16) 0.0027(13) 0.0015(13) -0.0023(13)
B11A 0.031(2) 0.0204(17) 0.0247(18) -0.0028(14) 0.0128(16) -0.0033(15)
B12A 0.029(2) 0.0241(19) 0.0271(19) 0.0013(15) 0.0103(16) 0.0045(15)
B13A 0.0245(18) 0.034(2) 0.0275(18) 0.0059(17) -0.0031(15) 0.0027(17)
B14A 0.032(2) 0.0244(18) 0.0254(19) 0.0052(15) 0.0049(16) -0.0026(16)
B15A 0.047(3) 0.0226(19) 0.0269(19) -0.0076(15) 0.0129(18) -0.0034(17)
B16A 0.042(2) 0.031(2) 0.0211(19) 0.0044(16) -0.0017(17) -0.0053(18)
B17A 0.027(2) 0.029(2) 0.028(2) -0.0088(16) 0.0098(16) -0.0039(16)
B18A 0.043(3) 0.033(2) 0.028(2) -0.0041(17) 0.0014(18) -0.0076(19)
B19A 0.029(2) 0.0245(19) 0.0250(19) 0.0052(15) 0.0054(16) 0.0016(15)
C20A 0.0266(18) 0.0193(16) 0.0307(18) 0.0019(14) -0.0005(14) 0.0023(13)
B21A 0.0178(17) 0.031(2) 0.0241(17) 0.0043(14) 0.0043(14) 0.0014(14)
B22A 0.0210(17) 0.024(2) 0.035(2) -0.0048(15) 0.0031(15) -0.0027(14)
N1B 0.0206(16) 0.053(2) 0.057(2) 0.0061(18) 0.0091(15) 0.0042(15)
C1B 0.034(2) 0.112(5) 0.080(4) 0.044(4) 0.014(2) 0.007(3)
C2B 0.0278(19) 0.035(2) 0.073(3) -0.002(2) 0.020(2) -0.0010(16)
N3B 0.0198(16) 0.060(2) 0.066(2) 0.0167(19) 0.0100(16) 0.0058(15)
C4B 0.041(2) 0.054(3) 0.066(3) -0.005(2) -0.001(2) -0.002(2)
C5B 0.049(3) 0.047(3) 0.066(3) 0.007(2) 0.001(2) 0.005(2)
C6B 0.038(2) 0.052(3) 0.061(3) 0.005(2) 0.011(2) 0.003(2)
C7B 0.047(3) 0.056(3) 0.121(5) -0.004(3) 0.000(3) 0.002(2)
N1A 0.101(4) 0.075(3) 0.0250(19) -0.0069(19) 0.011(2) -0.035(3)
C1A 0.086(4) 0.100(5) 0.038(2) -0.019(3) 0.023(3) -0.012(4)
C2A 0.100(4) 0.047(2) 0.0217(17) -0.006(2) 0.016(2) -0.028(3)
N3A 0.093(3) 0.042(2) 0.0218(16) -0.0093(14) 0.0176(19) -0.031(2)
C4A 0.136(5) 0.042(3) 0.026(2) -0.0046(18) 0.012(3) -0.041(3)
C5A 0.146(6) 0.062(3) 0.026(2) -0.007(2) -0.004(3) -0.004(4)
C6A 0.100(5) 0.125(6) 0.055(3) -0.020(4) 0.005(3) -0.034(5)
C7A 0.060(4) 0.195(9) 0.090(5) -0.061(5) -0.036(4) 0.041(5)
Co2 0.01544(18) 0.01743(19) 0.01612(17) -0.00126(16) 0.00032(14) -0.00057(16)
B1B 0.0245(17) 0.0284(17) 0.0199(15) -0.0015(17) -0.0013(13) -0.0020(18)
B2B 0.0279(18) 0.0247(16) 0.0186(15) 0.0016(16) -0.0034(13) -0.0062(18)
B3B 0.0209(18) 0.0252(18) 0.0282(19) -0.0034(15) -0.0025(15) -0.0021(15)
B4B 0.029(2) 0.029(2) 0.038(2) 0.0049(17) -0.0131(18) -0.0055(17)
B5B 0.0162(18) 0.035(2) 0.038(2) -0.0072(17) 0.0032(16) -0.0049(16)
B6B 0.0246(18) 0.0262(19) 0.0236(18) 0.0005(15) 0.0019(15) -0.0044(15)
B7B 0.0206(18) 0.0231(18) 0.0286(19) 0.0040(15) 0.0008(15) 0.0023(14)
C8B 0.0207(15) 0.0200(15) 0.0192(14) 0.0001(12) 0.0001(12) -0.0005(12)
C9B 0.0201(16) 0.0237(16) 0.0219(16) -0.0058(13) -0.0024(13) 0.0002(13)
C10B 0.0181(16) 0.0182(15) 0.0337(18) -0.0010(13) -0.0074(14) -0.0007(12)
C11B 0.0198(15) 0.0307(19) 0.0269(16) -0.0072(13) 0.0029(12) -0.0019(13)
B12B 0.0246(19) 0.030(2) 0.030(2) 0.0060(16) -0.0076(16) 0.0002(15)
B13B 0.0198(18) 0.030(2) 0.040(2) 0.0012(17) -0.0060(17) -0.0020(16)
B14B 0.0211(17) 0.0253(19) 0.0222(16) -0.0051(13) 0.0067(14) -0.0007(13)
B15B 0.023(2) 0.029(2) 0.043(2) -0.0015(17) -0.0053(18) -0.0050(16)
B16B 0.0204(19) 0.031(2) 0.055(3) -0.010(2) -0.0084(19) -0.0010(16)
B17B 0.0222(18) 0.0263(19) 0.033(2) -0.0024(16) -0.0022(16) -0.0067(15)
B18B 0.0204(18) 0.0255(19) 0.040(2) -0.0011(17) -0.0018(17) 0.0036(15)
B19B 0.0234(19) 0.0232(18) 0.0206(17) -0.0030(14) 0.0011(14) -0.0030(14)
B20B 0.0181(18) 0.032(2) 0.037(2) -0.0011(17) 0.0039(16) -0.0035(16)
B21B 0.027(2) 0.033(2) 0.0229(18) -0.0044(16) -0.0071(16) -0.0023(16)
B22B 0.034(2) 0.031(2) 0.0236(19) -0.0031(16) -0.0054(16) -0.0113(17)

loop_
_atom_type_symbol
_atom_type_description
_atom_type_scat_dispersion_real
_atom_type_scat_dispersion_imag
_atom_type_scat_source
C C 0.0033 0.0016 'International Tables Vol C Tables 4.2.6.8 and 6.1.1.4'
H H 0.0000 0.0000 'International Tables Vol C Tables 4.2.6.8 and 6.1.1.4'
B B 0.0013 0.0007 'International Tables Vol C Tables 4.2.6.8 and 6.1.1.4'
N N 0.0061 0.0033 'International Tables Vol C Tables 4.2.6.8 and 6.1.1.4'
Co Co 0.3494 0.9721 'International Tables Vol C Tables 4.2.6.8 and 6.1.1.4'

loop_
_geom_angle_atom_site_label_1
_geom_angle_atom_site_label_2
_geom_angle_atom_site_label_3
_geom_angle
_geom_angle_site_symmetry_1
_geom_angle_site_symmetry_3
_geom_angle_publ_flag
C10A Co1 C9A 99.34(13) . . ?
C10A Co1 C8A 132.35(13) . . ?
C9A Co1 C8A 46.36(13) . . ?
C10A Co1 C20A 46.56(13) . . ?
C9A Co1 C20A 100.26(13) . . ?
C8A Co1 C20A 100.35(14) . . ?
C10A Co1 B21A 96.24(14) . . ?
C9A Co1 B21A 48.63(14) . . ?
C8A Co1 B21A 83.03(14) . . ?
C20A Co1 B21A 131.39(14) . . ?
C10A Co1 B12A 49.15(13) . . ?
C9A Co1 B12A 130.06(15) . . ?
C8A Co1 B12A 174.76(16) . . ?
C20A Co1 B12A 83.86(14) . . ?
B21A Co1 B12A 91.85(15) . . ?
C10A Co1 B3A 176.53(15) . . ?
C9A Co1 B3A 83.35(14) . . ?
C8A Co1 B3A 48.56(14) . . ?
C20A Co1 B3A 130.96(15) . . ?
B21A Co1 B3A 87.18(15) . . ?
B12A Co1 B3A 130.35(14) . . ?
C10A Co1 B22A 83.22(14) . . ?
C9A Co1 B22A 131.75(14) . . ?
C8A Co1 B22A 97.57(14) . . ?
C20A Co1 B22A 48.35(14) . . ?
B21A Co1 B22A 179.37(16) . . ?
B12A Co1 B22A 87.55(16) . . ?
B3A Co1 B22A 93.36(15) . . ?
C10A Co1 B19A 131.10(14) . . ?
C9A Co1 B19A 83.97(15) . . ?
C8A Co1 B19A 83.98(14) . . ?
C20A Co1 B19A 175.34(15) . . ?
B21A Co1 B19A 50.53(14) . . ?
B12A Co1 B19A 91.93(15) . . ?
B3A Co1 B19A 51.13(15) . . ?
B22A Co1 B19A 129.68(15) . . ?
C10A Co1 B11A 84.14(14) . . ?
C9A Co1 B11A 175.95(15) . . ?
C8A Co1 B11A 132.07(14) . . ?
C20A Co1 B11A 83.62(14) . . ?
B21A Co1 B11A 129.20(15) . . ?
B12A Co1 B11A 51.16(14) . . ?
B3A Co1 B11A 93.25(14) . . ?
B22A Co1 B11A 50.45(15) . . ?
B19A Co1 B11A 92.19(15) . . ?
C10A B1A B15A 103.7(3) . . ?
C10A B1A B18A 105.1(3) . . ?
B15A B1A B18A 60.0(2) . . ?
C10A B1A B16A 59.7(2) . . ?
B15A B1A B16A 107.9(3) . . ?
B18A B1A B16A 60.0(2) . . ?
C10A B1A B12A 58.4(2) . . ?
B15A B1A B12A 60.3(2) . . ?
B18A B1A B12A 109.4(3) . . ?
B16A B1A B12A 109.6(3) . . ?
B15A B2A B5A 107.7(3) . . ?
B15A B2A B18A 60.2(2) . . ?
B5A B2A B18A 60.6(2) . . ?
B15A B2A B22A 106.8(3) . . ?
B5A B2A B22A 60.5(2) . . ?
B18A B2A B22A 109.1(3) . . ?
B15A B2A B11A 59.8(2) . . ?
B5A B2A B11A 108.6(3) . . ?
B18A B2A B11A 109.2(3) . . ?
B22A B2A B11A 59.6(2) . . ?
C8A B3A B14A 102.7(3) . . ?
C8A B3A B17A 57.8(2) . . ?
B14A B3A B17A 58.8(2) . . ?
C8A B3A B19A 104.7(3) . . ?
B14A B3A B19A 60.0(2) . . ?
B17A B3A B19A 107.5(3) . . ?
C8A B3A Co1 64.30(16) . . ?
B14A B3A Co1 117.4(2) . . ?
B17A B3A Co1 117.2(2) . . ?
B19A B3A Co1 65.19(16) . . ?
C9A B4A B7A 59.5(2) . . ?
C9A B4A B13A 103.7(3) . . ?
B7A B4A B13A 108.3(3) . . ?
C9A B4A B6A 104.6(3) . . ?
B7A B4A B6A 59.9(2) . . ?
B13A B4A B6A 60.3(2) . . ?
C9A B4A B21A 58.0(2) . . ?
B7A B4A B21A 108.6(3) . . ?
B13A B4A B21A 59.8(2) . . ?
B6A B4A B21A 108.2(3) . . ?
C20A B5A B16A 59.9(2) . . ?
C20A B5A B2A 104.6(3) . . ?
B16A B5A B2A 108.6(3) . . ?
C20A B5A B18A 105.1(3) . . ?
B16A B5A B18A 60.1(2) . . ?
B2A B5A B18A 59.8(2) . . ?
C20A B5A B22A 58.2(2) . . ?
B16A B5A B22A 109.2(3) . . ?
B2A B5A B22A 60.5(2) . . ?
B18A B5A B22A 108.4(3) . . ?
B17A B6A B14A 59.3(2) . . ?
B17A B6A B7A 59.8(2) . . ?
B14A B6A B7A 107.3(3) . . ?
B17A B6A B4A 106.8(3) . . ?
B14A B6A B4A 107.0(3) . . ?
B7A B6A B4A 59.6(2) . . ?
B17A B6A B13A 107.1(3) . . ?
B14A B6A B13A 59.8(2) . . ?
B7A B6A B13A 107.6(3) . . ?
B4A B6A B13A 59.8(2) . . ?
C8A B7A C9A 55.49(19) . . ?
C8A B7A B17A 58.0(2) . . ?
C9A B7A B17A 102.7(3) . . ?
C8A B7A B4A 103.4(3) . . ?
C9A B7A B4A 58.5(2) . . ?
B17A B7A B4A 107.7(3) . . ?
C8A B7A B6A 104.0(3) . . ?
C9A B7A B6A 104.3(3) . . ?
B17A B7A B6A 60.1(2) . . ?
B4A B7A B6A 60.5(2) . . ?
C9A C8A B17A 111.6(3) . . ?
C9A C8A B3A 112.1(3) . . ?
B17A C8A B3A 63.7(2) . . ?
C9A C8A B7A 62.3(2) . . ?
B17A C8A B7A 62.2(2) . . ?
B3A C8A B7A 115.9(3) . . ?
C9A C8A Co1 66.47(16) . . ?
B17A C8A Co1 124.9(2) . . ?
B3A C8A Co1 67.14(16) . . ?
B7A C8A Co1 125.1(2) . . ?
C8A C9A B21A 111.9(2) . . ?
C8A C9A B4A 111.4(3) . . ?
B21A C9A B4A 63.5(2) . . ?
C8A C9A B7A 62.2(2) . . ?
B21A C9A B7A 115.2(3) . . ?
B4A C9A B7A 61.9(2) . . ?
C8A C9A Co1 67.17(16) . . ?
B21A C9A Co1 67.25(17) . . ?
B4A C9A Co1 125.2(2) . . ?
B7A C9A Co1 125.6(2) . . ?
C20A C10A B1A 111.3(3) . . ?
C20A C10A B12A 112.4(3) . . ?
B1A C10A B12A 63.6(2) . . ?
C20A C10A B16A 61.9(2) . . ?
B1A C10A B16A 62.4(2) . . ?
B12A C10A B16A 116.1(3) . . ?
C20A C10A Co1 67.39(17) . . ?
B1A C10A Co1 124.9(2) . . ?
B12A C10A Co1 67.04(16) . . ?
B16A C10A Co1 125.7(2) . . ?
B15A B11A B22A 106.0(3) . . ?
B15A B11A B12A 59.8(2) . . ?
B22A B11A B12A 106.5(3) . . ?
B15A B11A B2A 58.7(2) . . ?
B22A B11A B2A 59.6(2) . . ?
B12A B11A B2A 106.6(3) . . ?
B15A B11A Co1 115.6(2) . . ?
B22A B11A Co1 64.19(16) . . ?
B12A B11A Co1 63.49(17) . . ?
B2A B11A Co1 116.2(2) . . ?
C10A B12A B15A 102.4(3) . . ?
C10A B12A B1A 58.0(2) . . ?
B15A B12A B1A 59.0(2) . . ?
C10A B12A B11A 104.0(3) . . ?
B15A B12A B11A 59.4(2) . . ?
B1A B12A B11A 107.3(3) . . ?
C10A B12A Co1 63.81(16) . . ?
B15A B12A Co1 116.9(2) . . ?
B1A B12A Co1 117.0(2) . . ?
B11A B12A Co1 65.35(16) . . ?
B14A B13A B21A 107.3(3) . . ?
B14A B13A B4A 107.1(3) . . ?
B21A B13A B4A 60.5(2) . . ?
B14A B13A B6A 59.6(2) . . ?
B21A B13A B6A 108.5(3) . . ?
B4A B13A B6A 59.9(2) . . ?
B14A B13A B19A 60.5(2) . . ?
B21A B13A B19A 60.3(2) . . ?
B4A B13A B19A 109.4(3) . . ?
B6A B13A B19A 109.6(3) . . ?
B17A B14A B6A 60.3(2) . . ?
B17A B14A B13A 108.4(3) . . ?
B6A B14A B13A 60.6(2) . . ?
B17A B14A B3A 60.9(2) . . ?
B6A B14A B3A 109.9(3) . . ?
B13A B14A B3A 108.9(3) . . ?
B17A B14A B19A 110.1(3) . . ?
B6A B14A B19A 110.1(3) . . ?
B13A B14A B19A 60.2(2) . . ?
B3A B14A B19A 61.1(2) . . ?
B2A B15A B1A 108.3(3) . . ?
B2A B15A B18A 60.2(2) . . ?
B1A B15A B18A 60.2(2) . . ?
B2A B15A B11A 61.5(2) . . ?
B1A B15A B11A 109.7(3) . . ?
B18A B15A B11A 110.7(3) . . ?
B2A B15A B12A 109.7(3) . . ?
B1A B15A B12A 60.6(2) . . ?
B18A B15A B12A 109.8(3) . . ?
B11A B15A B12A 60.9(2) . . ?
C20A B16A C10A 55.54(19) . . ?
C20A B16A B5A 57.8(2) . . ?
C10A B16A B5A 102.7(3) . . ?
C20A B16A B18A 103.9(3) . . ?
C10A B16A B18A 103.7(3) . . ?
B5A B16A B18A 60.6(2) . . ?
C20A B16A B1A 102.7(3) . . ?
C10A B16A B1A 57.9(2) . . ?
B5A B16A B1A 107.5(3) . . ?
B18A B16A B1A 59.9(2) . . ?
C8A B17A B14A 104.2(3) . . ?
C8A B17A B7A 59.8(2) . . ?
B14A B17A B7A 108.5(3) . . ?
C8A B17A B6A 105.5(3) . . ?
B14A B17A B6A 60.4(2) . . ?
B7A B17A B6A 60.2(2) . . ?
C8A B17A B3A 58.4(2) . . ?
B14A B17A B3A 60.2(2) . . ?
B7A B17A B3A 109.5(3) . . ?
B6A B17A B3A 109.4(3) . . ?
B15A B18A B2A 59.7(2) . . ?
B15A B18A B1A 59.7(2) . . ?
B2A B18A B1A 107.5(3) . . ?
B15A B18A B16A 107.7(3) . . ?
B2A B18A B16A 107.7(3) . . ?
B1A B18A B16A 60.0(2) . . ?
B15A B18A B5A 106.5(3) . . ?
B2A B18A B5A 59.5(2) . . ?
B1A B18A B5A 106.5(3) . . ?
B16A B18A B5A 59.3(2) . . ?
B13A B19A B21A 59.5(2) . . ?
B13A B19A B14A 59.3(2) . . ?
B21A B19A B14A 105.7(3) . . ?
B13A B19A B3A 106.4(3) . . ?
B21A B19A B3A 105.8(3) . . ?
B14A B19A B3A 58.9(2) . . ?
B13A B19A Co1 116.1(2) . . ?
B21A B19A Co1 63.80(16) . . ?
B14A B19A Co1 115.2(2) . . ?
B3A B19A Co1 63.68(17) . . ?
C10A C20A B5A 111.8(3) . . ?
C10A C20A B22A 111.7(3) . . ?
B5A C20A B22A 64.1(2) . . ?
C10A C20A B16A 62.5(2) . . ?
B5A C20A B16A 62.3(2) . . ?
B22A C20A B16A 116.0(3) . . ?
C10A C20A Co1 66.04(16) . . ?
B5A C20A Co1 125.5(2) . . ?
B22A C20A Co1 67.20(18) . . ?
B16A C20A Co1 125.0(2) . . ?
C9A B21A B13A 104.1(3) . . ?
C9A B21A B4A 58.6(2) . . ?
B13A B21A B4A 59.8(2) . . ?
C9A B21A B19A 105.4(3) . . ?
B13A B21A B19A 60.2(2) . . ?
B4A B21A B19A 108.8(3) . . ?
C9A B21A Co1 64.12(16) . . ?
B13A B21A Co1 118.4(2) . . ?
B4A B21A Co1 118.0(2) . . ?
B19A B21A Co1 65.68(17) . . ?
C20A B22A B11A 105.3(3) . . ?
C20A B22A B2A 103.1(3) . . ?
B11A B22A B2A 60.8(2) . . ?
C20A B22A B5A 57.7(2) . . ?
B11A B22A B5A 108.4(3) . . ?
B2A B22A B5A 59.0(2) . . ?
C20A B22A Co1 64.45(17) . . ?
B11A B22A Co1 65.36(18) . . ?
B2A B22A Co1 118.3(2) . . ?
B5A B22A Co1 117.3(2) . . ?
C2B N1B C5B 108.1(4) . . ?
C2B N1B C6B 127.8(4) . . ?
C5B N1B C6B 124.1(4) . . ?
N1B C2B N3B 109.9(4) . . ?
C2B N3B C4B 106.4(4) . . ?
C2B N3B C1B 127.5(4) . . ?
C4B N3B C1B 126.0(5) . . ?
C5B C4B N3B 107.9(4) . . ?
C4B C5B N1B 107.7(4) . . ?
C7B C6B N1B 112.7(4) . . ?
C2A N1A C5A 107.6(5) . . ?
C2A N1A C6A 122.3(5) . . ?
C5A N1A C6A 130.0(6) . . ?
N3A C2A N1A 110.6(5) . . ?
C2A N3A C4A 108.2(5) . . ?
C2A N3A C1A 125.3(5) . . ?
C4A N3A C1A 126.3(5) . . ?
C5A C4A N3A 105.2(4) . . ?
N1A C5A C4A 108.3(5) . . ?
C7A C6A N1A 112.9(5) . . ?
C11B Co2 C10B 46.70(14) . . ?
C11B Co2 C9B 100.07(13) . . ?
C10B Co2 C9B 99.60(13) . . ?
C11B Co2 C8B 133.56(13) . . ?
C10B Co2 C8B 100.39(13) . . ?
C9B Co2 C8B 46.59(12) . . ?
C11B Co2 B14B 176.56(14) . . ?
C10B Co2 B14B 132.60(14) . . ?
C9B Co2 B14B 83.35(14) . . ?
C8B Co2 B14B 48.96(13) . . ?
C11B Co2 B6B 48.77(14) . . ?
C10B Co2 B6B 83.61(14) . . ?
C9B Co2 B6B 131.55(14) . . ?
C8B Co2 B6B 175.73(15) . . ?
B14B Co2 B6B 128.91(14) . . ?
C11B Co2 B1B 95.38(13) . . ?
C10B Co2 B1B 129.64(14) . . ?
C9B Co2 B1B 48.35(15) . . ?
C8B Co2 B1B 83.41(14) . . ?
B14B Co2 B1B 87.18(14) . . ?
B6B Co2 B1B 92.90(15) . . ?
C11B Co2 B2B 83.29(14) . . ?
C10B Co2 B2B 48.51(14) . . ?
C9B Co2 B2B 130.52(15) . . ?
C8B Co2 B2B 96.53(13) . . ?
B14B Co2 B2B 94.21(15) . . ?
B6B Co2 B2B 87.23(15) . . ?
B1B Co2 B2B 178.11(17) . . ?
C11B Co2 B19B 84.27(14) . . ?
C10B Co2 B19B 83.90(14) . . ?
C9B Co2 B19B 175.60(15) . . ?
C8B Co2 B19B 130.33(13) . . ?
B14B Co2 B19B 92.32(14) . . ?
B6B Co2 B19B 51.23(14) . . ?
B1B Co2 B19B 130.89(16) . . ?
B2B Co2 B19B 50.39(15) . . ?
C11B Co2 B7B 129.87(14) . . ?
C10B Co2 B7B 175.27(15) . . ?
C9B Co2 B7B 84.03(14) . . ?
C8B Co2 B7B 84.31(14) . . ?
B14B Co2 B7B 50.57(14) . . ?
B6B Co2 B7B 91.71(15) . . ?
B1B Co2 B7B 51.11(15) . . ?
B2B Co2 B7B 130.77(15) . . ?
B19B Co2 B7B 92.62(15) . . ?
C9B B1B B12B 103.9(3) . . ?
C9B B1B B21B 57.9(2) . . ?
B12B B1B B21B 59.4(2) . . ?
C9B B1B B7B 105.3(2) . . ?
B12B B1B B7B 60.4(2) . . ?
B21B B1B B7B 108.1(3) . . ?
C9B B1B Co2 64.50(15) . . ?
B12B B1B Co2 118.5(2) . . ?
B21B B1B Co2 117.5(2) . . ?
B7B B1B Co2 65.43(16) . . ?
C10B B2B B22B 103.7(3) . . ?
C10B B2B B19B 105.6(2) . . ?
B22B B2B B19B 60.8(2) . . ?
C10B B2B B4B 58.4(2) . . ?
B22B B2B B4B 59.1(2) . . ?
B19B B2B B4B 108.6(3) . . ?
C10B B2B Co2 64.22(15) . . ?
B22B B2B Co2 118.4(2) . . ?
B19B B2B Co2 65.52(16) . . ?
B4B B2B Co2 117.8(2) . . ?
C8B B3B C9B 56.02(18) . . ?
C8B B3B B20B 58.6(2) . . ?
C9B B3B B20B 103.4(3) . . ?
C8B B3B B21B 103.8(3) . . ?
C9B B3B B21B 58.2(2) . . ?
B20B B3B B21B 107.8(3) . . ?
C8B B3B B13B 104.6(3) . . ?
C9B B3B B13B 103.9(3) . . ?
B20B B3B B13B 60.2(2) . . ?
B21B B3B B13B 60.0(2) . . ?
C10B B4B B16B 59.9(2) . . ?
C10B B4B B15B 105.0(3) . . ?
B16B B4B B15B 60.1(3) . . ?
C10B B4B B22B 103.5(3) . . ?
B16B B4B B22B 108.6(3) . . ?
B15B B4B B22B 60.4(2) . . ?
C10B B4B B2B 57.6(2) . . ?
B16B B4B B2B 108.6(3) . . ?
B15B B4B B2B 108.2(3) . . ?
B22B B4B B2B 59.7(2) . . ?
C11B B5B B17B 104.2(3) . . ?
C11B B5B B16B 60.2(2) . . ?
B17B B5B B16B 107.9(3) . . ?
C11B B5B B15B 105.0(3) . . ?
B17B B5B B15B 60.4(2) . . ?
B16B B5B B15B 59.2(2) . . ?
C11B B5B B6B 58.3(2) . . ?
B17B B5B B6B 60.3(2) . . ?
B16B B5B B6B 109.4(3) . . ?
B15B B5B B6B 109.1(3) . . ?
C11B B6B B17B 103.0(3) . . ?
C11B B6B B5B 58.0(2) . . ?
B17B B6B B5B 59.0(2) . . ?
C11B B6B B19B 104.7(3) . . ?
B17B B6B B19B 60.0(2) . . ?
B5B B6B B19B 107.7(3) . . ?
C11B B6B Co2 64.20(16) . . ?
B17B B6B Co2 117.5(2) . . ?
B5B B6B Co2 117.3(2) . . ?
B19B B6B Co2 65.22(16) . . ?
B18B B7B B14B 59.8(2) . . ?
B18B B7B B12B 59.7(2) . . ?
B14B B7B B12B 106.8(3) . . ?
B18B B7B B1B 105.8(3) . . ?
B14B B7B B1B 105.4(2) . . ?
B12B B7B B1B 58.8(2) . . ?
B18B B7B Co2 115.8(2) . . ?
B14B B7B Co2 63.43(16) . . ?
B12B B7B Co2 115.3(2) . . ?
B1B B7B Co2 63.46(16) . . ?
C9B C8B B20B 110.5(3) . . ?
C9B C8B B14B 110.9(2) . . ?
B20B C8B B14B 64.0(2) . . ?
C9B C8B B3B 62.0(2) . . ?
B20B C8B B3B 61.5(2) . . ?
B14B C8B B3B 115.1(3) . . ?
C9B C8B Co2 66.62(16) . . ?
B20B C8B Co2 124.5(2) . . ?
B14B C8B Co2 66.45(16) . . ?
B3B C8B Co2 124.8(2) . . ?
C8B C9B B1B 112.4(2) . . ?
C8B C9B B21B 111.6(3) . . ?
B1B C9B B21B 64.2(2) . . ?
C8B C9B B3B 62.0(2) . . ?
B1B C9B B3B 115.8(3) . . ?
B21B C9B B3B 61.9(2) . . ?
C8B C9B Co2 66.79(15) . . ?
B1B C9B Co2 67.15(16) . . ?
B21B C9B Co2 125.5(2) . . ?
B3B C9B Co2 124.9(2) . . ?
C11B C10B B2B 111.8(3) . . ?
C11B C10B B4B 111.3(3) . . ?
B2B C10B B4B 64.0(2) . . ?
C11B C10B B16B 62.6(2) . . ?
B2B C10B B16B 115.0(3) . . ?
B4B C10B B16B 61.2(3) . . ?
C11B C10B Co2 66.61(16) . . ?
B2B C10B Co2 67.27(16) . . ?
B4B C10B Co2 125.5(2) . . ?
B16B C10B Co2 125.4(2) . . ?
C10B C11B B5B 111.3(3) . . ?
C10B C11B B6B 111.8(3) . . ?
B5B C11B B6B 63.7(2) . . ?
C10B C11B B16B 61.9(2) . . ?
B5B C11B B16B 62.2(2) . . ?
B6B C11B B16B 115.5(3) . . ?
C10B C11B Co2 66.69(16) . . ?
B5B C11B Co2 124.9(2) . . ?
B6B C11B Co2 67.03(17) . . ?
B16B C11B Co2 124.8(2) . . ?
B21B B12B B1B 60.8(2) . . ?
B21B B12B B18B 106.8(3) . . ?
B1B B12B B18B 107.1(3) . . ?
B21B B12B B13B 59.2(2) . . ?
B1B B12B B13B 108.2(3) . . ?
B18B B12B B13B 60.0(2) . . ?
B21B B12B B7B 109.4(3) . . ?
B1B B12B B7B 60.8(2) . . ?
B18B B12B B7B 59.3(2) . . ?
B13B B12B B7B 108.6(3) . . ?
B21B B13B B20B 107.0(3) . . ?
B21B B13B B3B 59.8(2) . . ?
B20B B13B B3B 59.5(2) . . ?
B21B B13B B18B 107.3(3) . . ?
B20B B13B B18B 60.1(2) . . ?
B3B B13B B18B 107.7(3) . . ?
B21B B13B B12B 59.9(2) . . ?
B20B B13B B12B 107.9(3) . . ?
B3B B13B B12B 108.1(3) . . ?
B18B B13B B12B 59.9(2) . . ?
C8B B14B B18B 103.6(2) . . ?
C8B B14B B7B 106.0(2) . . ?
B18B B14B B7B 59.7(2) . . ?
C8B B14B B20B 57.8(2) . . ?
B18B B14B B20B 59.5(2) . . ?
B7B B14B B20B 108.0(3) . . ?
C8B B14B Co2 64.59(16) . . ?
B18B B14B Co2 117.9(2) . . ?
B7B B14B Co2 66.00(16) . . ?
B20B B14B Co2 117.4(2) . . ?
B16B B15B B4B 59.7(3) . . ?
B16B B15B B22B 108.0(3) . . ?
B4B B15B B22B 60.0(2) . . ?
B16B B15B B5B 60.2(2) . . ?
B4B B15B B5B 107.4(3) . . ?
B22B B15B B5B 107.2(3) . . ?
B16B B15B B17B 107.9(3) . . ?
B4B B15B B17B 107.6(3) . . ?
B22B B15B B17B 59.9(2) . . ?
B5B B15B B17B 59.3(2) . . ?
C10B B16B C11B 55.5(2) . . ?
C10B B16B B4B 58.9(2) . . ?
C11B B16B B4B 103.7(3) . . ?
C10B B16B B15B 104.3(3) . . ?
C11B B16B B15B 104.2(3) . . ?
B4B B16B B15B 60.2(2) . . ?
C10B B16B B5B 102.6(3) . . ?
C11B B16B B5B 57.7(2) . . ?
B4B B16B B5B 108.0(3) . . ?
B15B B16B B5B 60.6(2) . . ?
B5B B17B B22B 108.0(3) . . ?
B5B B17B B15B 60.3(2) . . ?
B22B B17B B15B 59.8(2) . . ?
B5B B17B B6B 60.6(2) . . ?
B22B B17B B6B 108.6(3) . . ?
B15B B17B B6B 109.3(3) . . ?
B5B B17B B19B 109.6(3) . . ?
B22B B17B B19B 60.6(2) . . ?
B15B B17B B19B 109.6(3) . . ?
B6B B17B B19B 60.7(2) . . ?
B7B B18B B20B 109.9(3) . . ?
B7B B18B B14B 60.6(2) . . ?
B20B B18B B14B 61.0(2) . . ?
B7B B18B B12B 61.1(2) . . ?
B20B B18B B12B 107.5(3) . . ?
B14B B18B B12B 108.5(3) . . ?
B7B B18B B13B 110.2(3) . . ?
B20B B18B B13B 59.3(2) . . ?
B14B B18B B13B 108.8(3) . . ?
B12B B18B B13B 60.2(2) . . ?
B2B B19B B17B 105.8(3) . . ?
B2B B19B B22B 59.3(2) . . ?
B17B B19B B22B 59.0(2) . . ?
B2B B19B B6B 106.0(3) . . ?
B17B B19B B6B 59.2(2) . . ?
B22B B19B B6B 106.1(3) . . ?
B2B B19B Co2 64.10(16) . . ?
B17B B19B Co2 115.4(2) . . ?
B22B B19B Co2 116.0(2) . . ?
B6B B19B Co2 63.56(16) . . ?
C8B B20B B3B 59.9(2) . . ?
C8B B20B B13B 105.6(3) . . ?
B3B B20B B13B 60.3(2) . . ?
C8B B20B B18B 104.0(3) . . ?
B3B B20B B18B 108.7(3) . . ?
B13B B20B B18B 60.6(2) . . ?
C8B B20B B14B 58.25(19) . . ?
B3B B20B B14B 109.0(3) . . ?
B13B B20B B14B 108.6(3) . . ?
B18B B20B B14B 59.5(2) . . ?
C9B B21B B3B 59.9(2) . . ?
C9B B21B B13B 105.2(3) . . ?
B3B B21B B13B 60.2(2) . . ?
C9B B21B B12B 104.1(3) . . ?
B3B B21B B12B 109.1(3) . . ?
B13B B21B B12B 60.8(2) . . ?
C9B B21B B1B 57.9(2) . . ?
B3B B21B B1B 108.9(3) . . ?
B13B B21B B1B 108.6(3) . . ?
B12B B21B B1B 59.7(2) . . ?
B4B B22B B15B 59.5(2) . . ?
B4B B22B B17B 107.6(3) . . ?
B15B B22B B17B 60.3(2) . . ?
B4B B22B B2B 61.3(2) . . ?
B15B B22B B2B 108.8(3) . . ?
B17B B22B B2B 107.4(3) . . ?
B4B B22B B19B 109.7(3) . . ?
B15B B22B B19B 109.8(3) . . ?
B17B B22B B19B 60.4(2) . . ?
B2B B22B B19B 59.9(2) . . ?

loop_
_geom_bond_atom_site_label_1
_geom_bond_atom_site_label_2
_geom_bond_distance
_geom_bond_site_symmetry_2
_geom_bond_publ_flag
Co1 C10A 2.032(3) . ?
Co1 C9A 2.032(3) . ?
Co1 C8A 2.043(3) . ?
Co1 C20A 2.053(3) . ?
Co1 B21A 2.083(4) . ?
Co1 B12A 2.085(4) . ?
Co1 B3A 2.089(4) . ?
Co1 B22A 2.097(4) . ?
Co1 B19A 2.116(4) . ?
Co1 B11A 2.118(4) . ?
B1A C10A 1.705(5) . ?
B1A B15A 1.772(6) . ?
B1A B18A 1.780(6) . ?
B1A B16A 1.782(6) . ?
B1A B12A 1.801(5) . ?
B2A B15A 1.768(6) . ?
B2A B5A 1.771(6) . ?
B2A B18A 1.777(6) . ?
B2A B22A 1.798(5) . ?
B2A B11A 1.819(6) . ?
B3A C8A 1.700(5) . ?
B3A B14A 1.776(6) . ?
B3A B17A 1.789(5) . ?
B3A B19A 1.815(5) . ?
B4A C9A 1.706(5) . ?
B4A B7A 1.765(6) . ?
B4A B13A 1.777(6) . ?
B4A B6A 1.781(6) . ?
B4A B21A 1.789(5) . ?
B5A C20A 1.690(5) . ?
B5A B16A 1.767(6) . ?
B5A B18A 1.791(6) . ?
B5A B22A 1.798(6) . ?
B6A B17A 1.768(6) . ?
B6A B14A 1.770(5) . ?
B6A B7A 1.770(6) . ?
B6A B13A 1.787(6) . ?
B7A C8A 1.722(5) . ?
B7A C9A 1.724(5) . ?
B7A B17A 1.763(6) . ?
C8A C9A 1.604(5) . ?
C8A B17A 1.689(5) . ?
C9A B21A 1.695(5) . ?
C10A C20A 1.615(5) . ?
C10A B12A 1.713(5) . ?
C10A B16A 1.737(5) . ?
B11A B15A 1.788(5) . ?
B11A B22A 1.797(5) . ?
B11A B12A 1.815(5) . ?
B12A B15A 1.795(6) . ?
B13A B14A 1.773(5) . ?
B13A B21A 1.777(5) . ?
B13A B19A 1.791(5) . ?
B14A B17A 1.751(6) . ?
B14A B19A 1.795(5) . ?
B15A B18A 1.777(6) . ?
B16A C20A 1.728(5) . ?
B16A B18A 1.782(6) . ?
B19A B21A 1.792(5) . ?
C20A B22A 1.700(5) . ?
N1B C2B 1.297(5) . ?
N1B C5B 1.369(6) . ?
N1B C6B 1.466(6) . ?
C1B N3B 1.471(6) . ?
C2B N3B 1.348(6) . ?
N3B C4B 1.369(6) . ?
C4B C5B 1.328(7) . ?
C6B C7B 1.463(6) . ?
N1A C2A 1.310(7) . ?
N1A C5A 1.342(7) . ?
N1A C6A 1.509(7) . ?
C1A N3A 1.452(7) . ?
C2A N3A 1.302(6) . ?
N3A C4A 1.374(6) . ?
C4A C5A 1.364(9) . ?
C6A C7A 1.375(8) . ?
Co2 C11B 2.034(3) . ?
Co2 C10B 2.036(3) . ?
Co2 C9B 2.042(3) . ?
Co2 C8B 2.045(3) . ?
Co2 B14B 2.075(4) . ?
Co2 B6B 2.080(4) . ?
Co2 B1B 2.085(3) . ?
Co2 B2B 2.085(3) . ?
Co2 B19B 2.109(4) . ?
Co2 B7B 2.120(4) . ?
B1B C9B 1.691(5) . ?
B1B B12B 1.777(5) . ?
B1B B21B 1.798(5) . ?
B1B B7B 1.814(5) . ?
B2B C10B 1.693(5) . ?
B2B B22B 1.775(5) . ?
B2B B19B 1.786(5) . ?
B2B B4B 1.804(6) . ?
B3B C8B 1.721(5) . ?
B3B C9B 1.721(5) . ?
B3B B20B 1.749(6) . ?
B3B B21B 1.756(6) . ?
B3B B13B 1.763(5) . ?
B4B C10B 1.708(5) . ?
B4B B16B 1.748(7) . ?
B4B B15B 1.756(6) . ?
B4B B22B 1.765(6) . ?
B5B C11B 1.694(5) . ?
B5B B17B 1.761(6) . ?
B5B B16B 1.772(6) . ?
B5B B15B 1.779(6) . ?
B5B B6B 1.790(5) . ?
B6B C11B 1.699(5) . ?
B6B B17B 1.784(5) . ?
B6B B19B 1.811(5) . ?
B7B B18B 1.776(5) . ?
B7B B14B 1.792(5) . ?
B7B B12B 1.808(5) . ?
C8B C9B 1.616(4) . ?
C8B B20B 1.699(5) . ?
C8B B14B 1.707(5) . ?
C9B B21B 1.691(5) . ?
C10B C11B 1.613(5) . ?
C10B B16B 1.727(6) . ?
C11B B16B 1.739(5) . ?
B12B B21B 1.773(6) . ?
B12B B18B 1.783(6) . ?
B12B B13B 1.789(6) . ?
B13B B21B 1.760(6) . ?
B13B B20B 1.762(6) . ?
B13B B18B 1.785(6) . ?
B14B B18B 1.778(6) . ?
B14B B20B 1.804(5) . ?
B15B B16B 1.754(6) . ?
B15B B22B 1.772(6) . ?
B15B B17B 1.780(6) . ?
B17B B22B 1.772(6) . ?
B17B B19B 1.799(5) . ?
B18B B20B 1.777(6) . ?
B19B B22B 1.802(6) . ?
